data_7215456
loop_
_publ_author_name
'Wang, Zhan-Hui'
'Wang, Dan-Feng'
'Zhang, Ting'
'Huang, Rong-Bin'
'Zheng, Lan-Sun'

_publ_section_title
;
 Synthesis, characterization, crystal structures and thermal and
 photoluminescence studies of dimethylpyrazine-carboxylate mixed ligand
 silver(i) coordination polymers with various multinuclear silver units
;
_journal_issue 23
_journal_name_full CrystEngComm
_journal_page_first 5028
_journal_paper_doi 10.1039/c4ce00072b
_journal_volume 16
_journal_year 2014
_chemical_formula_moiety 'C7 H6 Ag N O2'
_chemical_formula_sum 'C7 H6 Ag N O2'
_chemical_formula_weight 244.00
_chemical_name_systematic
;
 ? 
;
_space_group_crystal_system monoclinic
_space_group_IT_number 15
_space_group_name_Hall '-C 2yc'
_space_group_name_H-M_alt 'C 1 2/c 1'
_symmetry_space_group_name_Hall '-C 2yc'
_symmetry_space_group_name_H-M 'C 1 2/c 1'
_atom_sites_solution_hydrogens geom
_atom_sites_solution_primary direct
_atom_sites_solution_secondary difmap
_audit_creation_date 2013-05-31
_audit_creation_method
;
  Olex2 1.2
  (compiled Apr 23 2013 17:54:37, GUI svn.r4466)
;
_cell_angle_alpha 90.00
_cell_angle_beta 106.11(3)
_cell_angle_gamma 90.00
_cell_formula_units_Z 8
_cell_length_a 9.3459(19)
_cell_length_b 21.924(4)
_cell_length_c 7.0573(14)
_cell_measurement_temperature 293(2)
_cell_volume 1389.3(5)
_computing_molecular_graphics
;
O. V. Dolomanov, L. J. Bourhis, R. J. Gildea, J. A. K. Howard and H. Puschmann,
OLEX2: a complete structure solution, refinement and analysis program.
J. Appl. Cryst. (2009). 42, 339-341.
;
_computing_publication_material
;
O. V. Dolomanov, L. J. Bourhis, R. J. Gildea, J. A. K. Howard and H. Puschmann,
OLEX2: a complete structure solution, refinement and analysis program.
J. Appl. Cryst. (2009). 42, 339-341.
;
_computing_structure_refinement
;
XL, G.M. Sheldrick, Acta Cryst.
(2008). A64, 112-122
;
_computing_structure_solution
;
XS, G.M. Sheldrick, Acta Cryst.
(2008). A64, 112-122
;
_diffrn_ambient_temperature 293(2)
_diffrn_measured_fraction_theta_full 0.997
_diffrn_measured_fraction_theta_max 0.997
_diffrn_measurement_device_type 'multiwire proportional'
_diffrn_measurement_method 'phi and omega scans'
_diffrn_radiation_monochromator graphite
_diffrn_radiation_type MoK\a
_diffrn_radiation_wavelength 0.71073
_diffrn_reflns_av_R_equivalents 0.0497
_diffrn_reflns_av_unetI/netI 0.0332
_diffrn_reflns_limit_h_max 12
_diffrn_reflns_limit_h_min -12
_diffrn_reflns_limit_k_max 28
_diffrn_reflns_limit_k_min -27
_diffrn_reflns_limit_l_max 9
_diffrn_reflns_limit_l_min -9
_diffrn_reflns_number 6641
_diffrn_reflns_theta_full 27.47
_diffrn_reflns_theta_max 27.47
_diffrn_reflns_theta_min 3.36
_diffrn_source 'fine-focus sealed tube'
_exptl_absorpt_coefficient_mu 2.838
_exptl_absorpt_correction_type none
_exptl_crystal_density_diffrn 2.333
_exptl_crystal_density_method 'not measured'
_exptl_crystal_F_000 944
_exptl_crystal_size_max 0.1
_exptl_crystal_size_mid 0.1
_exptl_crystal_size_min 0.1
_refine_diff_density_max 0.827
_refine_diff_density_min -2.199
_refine_diff_density_rms 0.223
_refine_ls_extinction_method none
_refine_ls_goodness_of_fit_ref 1.115
_refine_ls_hydrogen_treatment mixed
_refine_ls_matrix_type full
_refine_ls_number_parameters 100
_refine_ls_number_reflns 1590
_refine_ls_number_restraints 0
_refine_ls_restrained_S_all 1.115
_refine_ls_R_factor_all 0.0324
_refine_ls_R_factor_gt 0.0294
_refine_ls_shift/su_max 0.001
_refine_ls_shift/su_mean 0.000
_refine_ls_structure_factor_coef Fsqd
_refine_ls_weighting_details 'calc w=1/[\s^2^(Fo^2^)+(0.0472P)^2^+1.3299P] where P=(Fo^2^+2Fc^2^)/3'
_refine_ls_weighting_scheme calc
_refine_ls_wR_factor_gt 0.0743
_refine_ls_wR_factor_ref 0.0775
_reflns_number_gt 1468
_reflns_number_total 1590
_reflns_threshold_expression >2sigma(I)
_cod_data_source_file c4ce00072b2.cif
_cod_data_source_block p
_cod_depositor_comments 'Adding full bibliography for 7215452--7215458.cif.'
_cod_original_cell_volume 1389.2(5)
_cod_database_code 7215456
_olex2_refinement_description
;
1. Fixed Uiso
 At 1.2 times of:
  All C(H) groups
 At 1.5 times of:
  All C(H,H,H) groups
2.a Riding coordinates:
 C1(H1A,H1B,H1C)
2.b Aromatic/amide H refined with riding coordinates:
 C7(H7), C9(H9), C4(H4)
;

loop_
_space_group_symop_id
_space_group_symop_operation_xyz
1 'x, y, z'
2 '-x, y, -z+1/2'
3 'x+1/2, y+1/2, z'
4 '-x+1/2, y+1/2, -z+1/2'
5 '-x, -y, -z'
6 'x, -y, z-1/2'
7 '-x+1/2, -y+1/2, -z'
8 'x+1/2, -y+1/2, z-1/2'

loop_
_atom_site_label
_atom_site_type_symbol
_atom_site_fract_x
_atom_site_fract_y
_atom_site_fract_z
_atom_site_U_iso_or_equiv
_atom_site_adp_type
_atom_site_occupancy
_atom_site_symmetry_multiplicity
_atom_site_calc_flag
_atom_site_refinement_flags
Ag1 Ag 0.81964(2) 0.274532(9) 0.19772(3) 0.01982(12) Uani 1 1 d .
O1 O 0.8448(3) 0.17470(9) 0.2470(3) 0.0264(5) Uani 1 1 d .
C6 C 0.8452(3) 0.13569(10) 0.1174(4) 0.0133(5) Uani 1 1 d .
C7 C 0.8581(3) 0.02172(10) 0.1219(4) 0.0151(5) Uani 1 1 d .
H7 H 0.7627 0.0215 0.0356 0.018 Uiso 1 1 calc R
C9 C 0.9288(3) -0.03311(10) 0.1857(4) 0.0172(5) Uani 1 1 d .
H9 H 0.8810 -0.0698 0.1424 0.021 Uiso 1 1 calc R
C11 C 0.9282(3) 0.07717(10) 0.1854(3) 0.0118(5) Uani 1 1 d .
N3 N 0.9407(2) 0.28732(11) 0.5453(4) 0.0165(4) Uani 1 1 d .
C4 C 0.9709(3) 0.23517(12) 0.6502(5) 0.0181(6) Uani 1 1 d .
H4 H 0.9513 0.1981 0.5842 0.022 Uiso 1 1 calc R
C5 C 0.9710(3) 0.33970(12) 0.6471(4) 0.0156(5) Uani 1 1 d .
C1 C 0.9401(3) 0.39781(12) 0.5337(4) 0.0236(6) Uani 1 1 d .
H1A H 0.8729 0.4223 0.5826 0.035 Uiso 1 1 d R
H1B H 0.8959 0.3890 0.3967 0.035 Uiso 1 1 d R
H1C H 1.0316 0.4196 0.5487 0.035 Uiso 1 1 d R
O2 O 0.7800(2) 0.13976(8) -0.0648(3) 0.0231(4) Uani 1 1 d .

loop_
_atom_site_aniso_label
_atom_site_aniso_U_11
_atom_site_aniso_U_22
_atom_site_aniso_U_33
_atom_site_aniso_U_23
_atom_site_aniso_U_13
_atom_site_aniso_U_12
Ag1 0.02554(17) 0.01398(17) 0.01586(17) 0.00226(6) -0.00106(11) 0.00632(6)
O1 0.0436(13) 0.0143(10) 0.0167(10) -0.0005(8) 0.0009(9) 0.0126(8)
C6 0.0118(11) 0.0101(11) 0.0153(12) 0.0006(8) -0.0008(9) -0.0001(8)
C7 0.0147(11) 0.0125(11) 0.0162(12) -0.0018(9) 0.0008(9) -0.0023(8)
C9 0.0216(13) 0.0099(11) 0.0196(13) -0.0016(9) 0.0051(11) -0.0029(9)
C11 0.0138(11) 0.0092(10) 0.0103(11) -0.0001(8) -0.0001(10) 0.0000(8)
N3 0.0163(11) 0.0186(10) 0.0122(11) -0.0007(9) 0.0002(9) 0.0017(8)
C4 0.0218(13) 0.0154(11) 0.0155(15) -0.0028(10) 0.0023(11) -0.0013(10)
C5 0.0125(11) 0.0173(12) 0.0148(14) 0.0000(9) 0.0001(10) 0.0008(9)
C1 0.0261(15) 0.0180(13) 0.0200(14) 0.0043(10) -0.0049(11) 0.0022(10)
O2 0.0337(11) 0.0121(8) 0.0153(9) -0.0001(6) -0.0070(8) 0.0061(7)

loop_
_atom_type_symbol
_atom_type_description
_atom_type_scat_dispersion_real
_atom_type_scat_dispersion_imag
_atom_type_scat_source
C C 0.0033 0.0016 'International Tables Vol C Tables 4.2.6.8 and 6.1.1.4'
H H 0.0000 0.0000 'International Tables Vol C Tables 4.2.6.8 and 6.1.1.4'
N N 0.0061 0.0033 'International Tables Vol C Tables 4.2.6.8 and 6.1.1.4'
O O 0.0106 0.0060 'International Tables Vol C Tables 4.2.6.8 and 6.1.1.4'
Ag Ag -0.8971 1.1015 'International Tables Vol C Tables 4.2.6.8 and 6.1.1.4'

loop_
_geom_angle_atom_site_label_1
_geom_angle_atom_site_label_2
_geom_angle_atom_site_label_3
_geom_angle
_geom_angle_site_symmetry_1
_geom_angle_site_symmetry_3
Ag1 Ag1 Ag1 112.00(3) 7_655 2_755
O1 Ag1 Ag1 77.73(6) . 7_655
O1 Ag1 Ag1 84.61(6) . 2_755
O1 Ag1 N3 87.47(8) . .
N3 Ag1 Ag1 66.72(6) . 2_755
N3 Ag1 Ag1 165.17(6) . 7_655
O2 Ag1 Ag1 83.32(5) 7_655 7_655
O2 Ag1 Ag1 112.88(6) 7_655 2_755
O2 Ag1 O1 158.13(8) 7_655 .
O2 Ag1 N3 111.05(7) 7_655 .
C6 O1 Ag1 125.48(19) . .
O1 C6 C11 117.0(2) . .
O1 C6 O2 126.6(2) . .
O2 C6 C11 116.4(2) . .
C9 C7 C11 120.8(2) . .
C7 C9 C9 119.82(15) . 2_755
C7 C11 C6 119.0(2) . .
C7 C11 C11 119.35(14) . 2_755
C11 C11 C6 121.60(13) 2_755 .
C4 N3 Ag1 115.24(18) . .
C5 N3 Ag1 127.77(18) . .
C5 N3 C4 116.8(2) . .
N3 C4 C4 122.02(15) . 2_756
N3 C5 C5 121.19(15) . 2_756
N3 C5 C1 117.6(2) . .
C5 C5 C1 121.21(15) 2_756 .
C6 O2 Ag1 121.61(15) . 7_655

loop_
_geom_bond_atom_site_label_1
_geom_bond_atom_site_label_2
_geom_bond_distance
_geom_bond_site_symmetry_2
Ag1 Ag1 2.9366(9) 7_655
Ag1 Ag1 3.2448(9) 2_755
Ag1 O1 2.218(2) .
Ag1 N3 2.416(2) .
Ag1 O2 2.1891(18) 7_655
O1 C6 1.253(3) .
C6 C11 1.507(3) .
C6 O2 1.264(3) .
C7 C9 1.385(3) .
C7 C11 1.395(3) .
C9 C9 1.387(5) 2_755
C11 C11 1.397(5) 2_755
N3 C4 1.348(4) .
N3 C5 1.343(3) .
C4 C4 1.362(6) 2_756
C5 C5 1.402(5) 2_756
C5 C1 1.490(4) .
O2 Ag1 2.1891(18) 7_655
